data_1558639
loop_
_publ_author_name
'Kuriyama, Masami'
'Hanazawa, Natsumi'
'Abe, Yusuke'
'Katagiri, Kotone'
'Ono, Shimpei'
'Yamamoto, Kosuke'
'Onomura, Osamu'

_publ_section_title
;
 N- and O-Arylation of Pyridin-2-ones with Diaryliodonium Salts:
 Base-Dependent Orthogonal Selectivity under Metal-Free Conditions
;
_journal_name_full 'Chemical Science'
_journal_paper_doi 10.1039/D0SC02516J
_journal_year 2020
_chemical_formula_moiety 'C12 H11 N O2'
_chemical_formula_sum 'C12 H11 N O2'
_chemical_formula_weight 201.22
_chemical_melting_point 379.0(10)
_chemical_name_systematic 3-Methoxy-2-phenoxypyridine
_space_group_crystal_system monoclinic
_space_group_IT_number 14
_space_group_name_Hall '-P 2yn'
_space_group_name_H-M_alt 'P 1 21/n 1'
_atom_sites_solution_hydrogens geom
_atom_sites_solution_primary direct
_atom_sites_solution_secondary difmap
_audit_update_record
;
2020-04-27 deposited with the CCDC.	2020-07-21 downloaded from the CCDC.
;
_cell_angle_alpha 90.0000
_cell_angle_beta 110.758(9)
_cell_angle_gamma 90.0000
_cell_formula_units_Z 4
_cell_length_a 9.935(5)
_cell_length_b 7.985(4)
_cell_length_c 13.410(7)
_cell_measurement_reflns_used 2047
_cell_measurement_temperature 93
_cell_measurement_theta_max 27.50
_cell_measurement_theta_min 2.20
_cell_volume 994.8(9)
_computing_cell_refinement 'CrystalClear-SM Expert 2.0 r16'
_computing_data_collection 'CrystalClear-SM Expert 2.0 r16 (Rigaku, 2014)'
_computing_data_reduction 'CrystalClear-SM Expert 2.0 r16'
_computing_molecular_graphics 'CrystalStructure 4.3'
_computing_publication_material 'CrystalStructure 4.3 (Rigaku, 2019)'
_computing_structure_refinement 'SHELXL Version 2014/7 (Sheldrick, 2008)'
_computing_structure_solution 'SIR2011 (Burla, et al., 2012)'
_diffrn_ambient_temperature 93
_diffrn_detector_area_resol_mean 7.111
_diffrn_measured_fraction_theta_full 0.999
_diffrn_measured_fraction_theta_max 0.999
_diffrn_measurement_device_type 'Rigaku Saturn724'
_diffrn_measurement_method \w
_diffrn_radiation_type 'Mo K\a'
_diffrn_radiation_wavelength 0.71075
_diffrn_reflns_av_R_equivalents 0.0555
_diffrn_reflns_av_unetI/netI 0.0654
_diffrn_reflns_Laue_measured_fraction_full 0.999
_diffrn_reflns_Laue_measured_fraction_max 0.999
_diffrn_reflns_limit_h_max 12
_diffrn_reflns_limit_h_min -9
_diffrn_reflns_limit_k_max 10
_diffrn_reflns_limit_k_min -10
_diffrn_reflns_limit_l_max 17
_diffrn_reflns_limit_l_min -17
_diffrn_reflns_number 7957
_diffrn_reflns_point_group_measured_fraction_full 0.999
_diffrn_reflns_point_group_measured_fraction_max 0.999
_diffrn_reflns_theta_full 25.242
_diffrn_reflns_theta_max 27.446
_diffrn_reflns_theta_min 2.218
_diffrn_standards_number 0
_exptl_absorpt_coefficient_mu 0.092
_exptl_absorpt_correction_T_max 0.998
_exptl_absorpt_correction_T_min 0.854
_exptl_absorpt_correction_type multi-scan
_exptl_absorpt_process_details 'REQAB (Rigaku, 1998)'
_exptl_crystal_colour colorless
_exptl_crystal_density_diffrn 1.343
_exptl_crystal_density_method 'not measured'
_exptl_crystal_description block
_exptl_crystal_F_000 424.00
_exptl_crystal_recrystallization_method 'Re-crystallisation from solvent: hexane and dichloromethane'
_exptl_crystal_size_max 0.150
_exptl_crystal_size_mid 0.100
_exptl_crystal_size_min 0.020
_refine_diff_density_max 0.28
_refine_diff_density_min -0.24
_refine_ls_extinction_method none
_refine_ls_goodness_of_fit_ref 1.090
_refine_ls_hydrogen_treatment constr
_refine_ls_number_parameters 136
_refine_ls_number_reflns 2276
_refine_ls_number_restraints 0
_refine_ls_R_factor_all 0.1042
_refine_ls_R_factor_gt 0.0617
_refine_ls_shift/su_max 0.000
_refine_ls_structure_factor_coef Fsqd
_refine_ls_weighting_details 'w = 1/[\s^2^(Fo^2^)+(0.0459P)^2^+0.4141P] where P=(Fo^2^+2Fc^2^)/3'
_refine_ls_weighting_scheme calc
_refine_ls_wR_factor_gt 0.1159
_refine_ls_wR_factor_ref 0.1373
_reflns_Friedel_coverage 0.000
_reflns_number_gt 1494
_reflns_number_total 2276
_reflns_threshold_expression F^2^>2.0\s(F^2^)
_cod_data_source_file d0sc02516j2.cif
_cod_data_source_block 2058c
_cod_depositor_comments
;
The following automatic conversions were performed:

data item '_chemical_melting_point' value '378-380' was changed to
'379.0(10)' -- the average value was taken and precision was
estimated.

Automatic conversion script
Id: cif_fix_values 7556 2019-12-06 15:28:31Z antanas 
;
_cod_database_code 1558639

loop_
_space_group_symop_id
_space_group_symop_operation_xyz
1 +X,+Y,+Z
2 1/2-X,1/2+Y,1/2-Z
3 -X,-Y,-Z
4 -1/2+X,-1/2-Y,-1/2+Z

loop_
_atom_site_label
_atom_site_type_symbol
_atom_site_fract_x
_atom_site_fract_y
_atom_site_fract_z
_atom_site_U_iso_or_equiv
_atom_site_adp_type
_atom_site_occupancy
_atom_site_site_symmetry_order
_atom_site_calc_flag
_atom_site_refinement_flags_posn
_atom_site_refinement_flags_adp
_atom_site_refinement_flags_occupancy
_atom_site_disorder_assembly
_atom_site_disorder_group
O1 O 0.84378(17) -0.09237(18) 0.23560(11) 0.0255(4) Uani 1 1 d . . . . .
O2 O 0.75783(17) 0.04306(18) 0.04644(11) 0.0256(4) Uani 1 1 d . . . . .
N1 N 0.7792(2) -0.2062(2) -0.03680(14) 0.0239(4) Uani 1 1 d . . . . .
C1 C 0.7924(2) -0.1245(3) 0.05090(17) 0.0207(5) Uani 1 1 d . . . . .
C2 C 0.8392(2) -0.1955(3) 0.15358(17) 0.0214(5) Uani 1 1 d . . . . .
C3 C 0.8759(2) -0.3634(3) 0.16181(18) 0.0257(5) Uani 1 1 d . . . . .
H3 H 0.9089 -0.4173 0.2293 0.031 Uiso 1 1 calc R U . . .
C4 C 0.8639(3) -0.4522(3) 0.06956(19) 0.0291(6) Uani 1 1 d . . . . .
H4 H 0.8889 -0.5674 0.0734 0.035 Uiso 1 1 calc R U . . .
C5 C 0.8155(2) -0.3709(3) -0.02665(18) 0.0266(5) Uani 1 1 d . . . . .
H5 H 0.8070 -0.4327 -0.0892 0.032 Uiso 1 1 calc R U . . .
C6 C 0.9041(3) -0.1612(3) 0.34125(17) 0.0301(6) Uani 1 1 d . . . . .
H6A H 0.9018 -0.0764 0.3935 0.036 Uiso 1 1 calc R U . . .
H6B H 0.8476 -0.2588 0.3472 0.036 Uiso 1 1 calc R U . . .
H6C H 1.0038 -0.1952 0.3551 0.036 Uiso 1 1 calc R U . . .
C7 C 0.7069(2) 0.1201(3) -0.05467(17) 0.0209(5) Uani 1 1 d . . . . .
C8 C 0.5629(2) 0.1598(3) -0.09746(17) 0.0232(5) Uani 1 1 d . . . . .
H8 H 0.4996 0.1280 -0.0618 0.028 Uiso 1 1 calc R U . . .
C9 C 0.5109(2) 0.2468(3) -0.19323(18) 0.0251(5) Uani 1 1 d . . . . .
H9 H 0.4118 0.2751 -0.2233 0.030 Uiso 1 1 calc R U . . .
C10 C 0.6040(3) 0.2923(3) -0.24482(18) 0.0261(5) Uani 1 1 d . . . . .
H10 H 0.5685 0.3516 -0.3104 0.031 Uiso 1 1 calc R U . . .
C11 C 0.7494(3) 0.2516(3) -0.20091(18) 0.0266(5) Uani 1 1 d . . . . .
H11 H 0.8128 0.2823 -0.2367 0.032 Uiso 1 1 calc R U . . .
C12 C 0.8017(2) 0.1660(3) -0.10470(17) 0.0249(5) Uani 1 1 d . . . . .
H12 H 0.9011 0.1394 -0.0736 0.030 Uiso 1 1 calc R U . . .

loop_
_atom_site_aniso_label
_atom_site_aniso_U_11
_atom_site_aniso_U_22
_atom_site_aniso_U_33
_atom_site_aniso_U_23
_atom_site_aniso_U_13
_atom_site_aniso_U_12
O1 0.0323(9) 0.0273(9) 0.0171(8) 0.0020(7) 0.0088(7) 0.0016(7)
O2 0.0383(10) 0.0202(8) 0.0183(8) 0.0016(7) 0.0102(7) 0.0075(7)
N1 0.0276(11) 0.0211(10) 0.0226(10) -0.0014(8) 0.0086(9) 0.0015(8)
C1 0.0218(11) 0.0164(11) 0.0240(12) 0.0006(9) 0.0084(10) 0.0014(9)
C2 0.0213(11) 0.0233(11) 0.0205(11) 0.0009(10) 0.0084(9) -0.0001(9)
C3 0.0282(13) 0.0229(12) 0.0247(12) 0.0055(10) 0.0076(10) -0.0004(10)
C4 0.0355(14) 0.0186(11) 0.0346(14) 0.0006(10) 0.0141(11) 0.0028(10)
C5 0.0306(13) 0.0221(12) 0.0280(13) -0.0047(10) 0.0114(11) 0.0024(10)
C6 0.0311(14) 0.0375(14) 0.0199(12) 0.0046(11) 0.0070(10) 0.0021(11)
C7 0.0298(12) 0.0152(10) 0.0159(11) -0.0010(9) 0.0057(9) 0.0000(9)
C8 0.0278(12) 0.0200(11) 0.0246(12) -0.0014(10) 0.0128(10) -0.0022(9)
C9 0.0235(12) 0.0238(12) 0.0253(13) -0.0005(10) 0.0052(10) -0.0010(9)
C10 0.0340(13) 0.0203(11) 0.0223(12) 0.0013(10) 0.0077(11) -0.0016(10)
C11 0.0329(14) 0.0269(12) 0.0231(12) -0.0014(10) 0.0140(11) -0.0034(10)
C12 0.0230(12) 0.0252(12) 0.0254(12) -0.0022(10) 0.0072(10) 0.0018(9)

loop_
_atom_type_symbol
_atom_type_description
_atom_type_scat_dispersion_real
_atom_type_scat_dispersion_imag
_atom_type_scat_source
C C 0.0033 0.0016
;
International Tables for Crystallography
(Vol. C, Tables 4.2.6.8 and 6.1.1.4)
;
H H 0.0000 0.0000
;
International Tables for Crystallography
(Vol. C, Table 6.1.1.4)
;
N N 0.0061 0.0033
;
International Tables for Crystallography
(Vol. C, Tables 4.2.6.8 and 6.1.1.4)
;
O O 0.0106 0.0060
;
International Tables for Crystallography
(Vol. C, Tables 4.2.6.8 and 6.1.1.4)
;

loop_
_geom_angle_atom_site_label_1
_geom_angle_atom_site_label_2
_geom_angle_atom_site_label_3
_geom_angle
_geom_angle_site_symmetry_1
_geom_angle_site_symmetry_3
_geom_angle_publ_flag
C2 O1 C6 116.59(17) . . ?
C1 O2 C7 117.68(16) . . ?
C1 N1 C5 117.00(19) . . ?
N1 C1 O2 120.05(19) . . ?
N1 C1 C2 124.8(2) . . ?
O2 C1 C2 115.15(19) . . ?
O1 C2 C3 126.1(2) . . ?
O1 C2 C1 116.81(19) . . ?
C3 C2 C1 117.1(2) . . ?
C2 C3 C4 119.0(2) . . ?
C2 C3 H3 120.5 . . ?
C4 C3 H3 120.5 . . ?
C5 C4 C3 119.1(2) . . ?
C5 C4 H4 120.5 . . ?
C3 C4 H4 120.5 . . ?
N1 C5 C4 123.0(2) . . ?
N1 C5 H5 118.5 . . ?
C4 C5 H5 118.5 . . ?
O1 C6 H6A 109.5 . . ?
O1 C6 H6B 109.5 . . ?
H6A C6 H6B 109.5 . . ?
O1 C6 H6C 109.5 . . ?
H6A C6 H6C 109.5 . . ?
H6B C6 H6C 109.5 . . ?
C8 C7 C12 121.4(2) . . ?
C8 C7 O2 117.90(19) . . ?
C12 C7 O2 120.5(2) . . ?
C7 C8 C9 119.5(2) . . ?
C7 C8 H8 120.3 . . ?
C9 C8 H8 120.3 . . ?
C10 C9 C8 119.8(2) . . ?
C10 C9 H9 120.1 . . ?
C8 C9 H9 120.1 . . ?
C9 C10 C11 120.3(2) . . ?
C9 C10 H10 119.9 . . ?
C11 C10 H10 119.9 . . ?
C12 C11 C10 119.9(2) . . ?
C12 C11 H11 120.0 . . ?
C10 C11 H11 120.0 . . ?
C7 C12 C11 119.1(2) . . ?
C7 C12 H12 120.5 . . ?
C11 C12 H12 120.5 . . ?

loop_
_geom_bond_atom_site_label_1
_geom_bond_atom_site_label_2
_geom_bond_distance
_geom_bond_site_symmetry_2
_geom_bond_publ_flag
O1 C2 1.362(3) . ?
O1 C6 1.438(3) . ?
O2 C1 1.377(3) . ?
O2 C7 1.409(3) . ?
N1 C1 1.310(3) . ?
N1 C5 1.358(3) . ?
C1 C2 1.407(3) . ?
C2 C3 1.383(3) . ?
C3 C4 1.394(3) . ?
C3 H3 0.9500 . ?
C4 C5 1.370(3) . ?
C4 H4 0.9500 . ?
C5 H5 0.9500 . ?
C6 H6A 0.9800 . ?
C6 H6B 0.9800 . ?
C6 H6C 0.9800 . ?
C7 C8 1.376(3) . ?
C7 C12 1.386(3) . ?
C8 C9 1.389(3) . ?
C8 H8 0.9500 . ?
C9 C10 1.385(3) . ?
C9 H9 0.9500 . ?
C10 C11 1.391(3) . ?
C10 H10 0.9500 . ?
C11 C12 1.388(3) . ?
C11 H11 0.9500 . ?
C12 H12 0.9500 . ?

loop_
_geom_torsion_atom_site_label_1
_geom_torsion_atom_site_label_2
_geom_torsion_atom_site_label_3
_geom_torsion_atom_site_label_4
_geom_torsion
_geom_torsion_site_symmetry_1
_geom_torsion_site_symmetry_2
_geom_torsion_site_symmetry_3
_geom_torsion_site_symmetry_4
_geom_torsion_publ_flag
C5 N1 C1 O2 179.9(2) . . . . ?
C5 N1 C1 C2 -0.9(3) . . . . ?
C7 O2 C1 N1 0.8(3) . . . . ?
C7 O2 C1 C2 -178.45(18) . . . . ?
C6 O1 C2 C3 5.7(3) . . . . ?
C6 O1 C2 C1 -174.44(19) . . . . ?
N1 C1 C2 O1 -178.7(2) . . . . ?
O2 C1 C2 O1 0.5(3) . . . . ?
N1 C1 C2 C3 1.1(3) . . . . ?
O2 C1 C2 C3 -179.62(19) . . . . ?
O1 C2 C3 C4 179.4(2) . . . . ?
C1 C2 C3 C4 -0.5(3) . . . . ?
C2 C3 C4 C5 -0.3(3) . . . . ?
C1 N1 C5 C4 0.1(3) . . . . ?
C3 C4 C5 N1 0.5(4) . . . . ?
C1 O2 C7 C8 107.2(2) . . . . ?
C1 O2 C7 C12 -77.9(3) . . . . ?
C12 C7 C8 C9 0.5(3) . . . . ?
O2 C7 C8 C9 175.28(18) . . . . ?
C7 C8 C9 C10 0.2(3) . . . . ?
C8 C9 C10 C11 -0.2(3) . . . . ?
C9 C10 C11 C12 -0.4(3) . . . . ?
C8 C7 C12 C11 -1.1(3) . . . . ?
O2 C7 C12 C11 -175.75(19) . . . . ?
C10 C11 C12 C7 1.0(3) . . . . ?
